data_4068654
loop_
_publ_author_name
'Burck, Sebastian'
'Gudat, Dietrich'
'Nieger, Martin'

_publ_section_title
;
 Cleavage of Polarized P&#x2212;P Bonds in N-Heterocyclic Diphosphines in
 Reactions with Metal Olefin Complexes
;
_journal_issue 5
_journal_name_full Organometallics
_journal_page_first 1447
_journal_paper_doi 10.1021/om801008s
_journal_volume 28
_journal_year 2009
_chemical_formula_moiety 'C32 H46 N2 P2'
_chemical_formula_sum 'C32 H46 N2 P2'
_chemical_formula_weight 520.65
_chemical_name_systematic
; 
 1,3-Di-mesity-2-(2',3',4',5'-tetraethylphospholyl)-tetrahydro-
 1,3,2-diazaphosphole 
;
_space_group_IT_number 14
_symmetry_cell_setting monoclinic
_symmetry_space_group_name_Hall '-P 2yn'
_symmetry_space_group_name_H-M 'P 1 21/n 1'
_atom_sites_solution_hydrogens geom
_atom_sites_solution_primary direct
_atom_sites_solution_secondary difmap
_audit_creation_method SHELXL-97
_cell_angle_alpha 90.00
_cell_angle_beta 90.014(2)
_cell_angle_gamma 90.00
_cell_formula_units_Z 4
_cell_length_a 9.7825(2)
_cell_length_b 22.4622(4)
_cell_length_c 13.7718(3)
_cell_measurement_reflns_used 5571
_cell_measurement_temperature 123(2)
_cell_measurement_theta_max 27.5
_cell_measurement_theta_min 1
_cell_volume 3026.17(11)
_computing_cell_refinement DENZO-SMN
_computing_data_collection Collect
_computing_data_reduction DENZO-SMN
_computing_molecular_graphics XP
_computing_publication_material 'SHELXL-97 (Sheldrick, 1997)'
_computing_structure_refinement 'SHELXL-97 (Sheldrick, 1997)'
_computing_structure_solution 'SHELXS-97 (Sheldrick, 1990)'
_diffrn_ambient_temperature 123(2)
_diffrn_measured_fraction_theta_full 0.998
_diffrn_measured_fraction_theta_max 0.989
_diffrn_measurement_device_type 'Nonius KappaCCD'
_diffrn_measurement_method 'rotation in phi and omega, 1 deg.'
_diffrn_radiation_monochromator graphite
_diffrn_radiation_source 'fine-focus sealed tube'
_diffrn_radiation_type MoK\a
_diffrn_radiation_wavelength 0.71073
_diffrn_reflns_av_R_equivalents 0.0444
_diffrn_reflns_av_sigmaI/netI 0.0574
_diffrn_reflns_limit_h_max 7
_diffrn_reflns_limit_h_min -12
_diffrn_reflns_limit_k_max 22
_diffrn_reflns_limit_k_min -29
_diffrn_reflns_limit_l_max 17
_diffrn_reflns_limit_l_min -17
_diffrn_reflns_number 21121
_diffrn_reflns_theta_full 25.00
_diffrn_reflns_theta_max 27.47
_diffrn_reflns_theta_min 2.96
_exptl_absorpt_coefficient_mu 0.166
_exptl_absorpt_correction_type none
_exptl_crystal_colour yellowish
_exptl_crystal_density_diffrn 1.143
_exptl_crystal_density_meas ?
_exptl_crystal_density_method 'not measured'
_exptl_crystal_description blocks
_exptl_crystal_F_000 1128
_exptl_crystal_size_max 0.40
_exptl_crystal_size_mid 0.30
_exptl_crystal_size_min 0.20
_refine_diff_density_max 0.354
_refine_diff_density_min -0.282
_refine_diff_density_rms 0.048
_refine_ls_extinction_method none
_refine_ls_goodness_of_fit_ref 1.026
_refine_ls_hydrogen_treatment constr
_refine_ls_matrix_type full
_refine_ls_number_parameters 331
_refine_ls_number_reflns 6837
_refine_ls_number_restraints 0
_refine_ls_restrained_S_all 1.026
_refine_ls_R_factor_all 0.0602
_refine_ls_R_factor_gt 0.0395
_refine_ls_shift/su_max 0.001
_refine_ls_shift/su_mean 0.000
_refine_ls_structure_factor_coef Fsqd
_refine_ls_weighting_details 'calc w=1/[\s^2^(Fo^2^)+(0.0572P)^2^+0.0000P] where P=(Fo^2^+2Fc^2^)/3'
_refine_ls_weighting_scheme calc
_refine_ls_wR_factor_gt 0.0999
_refine_ls_wR_factor_ref 0.1067
_reflns_number_gt 5071
_reflns_number_total 6837
_reflns_threshold_expression >2sigma(I)
_cod_data_source_file om801008s_si_001.cif
_cod_data_source_block gudat105_compound_4
_cod_depositor_comments
;
The following automatic conversions were performed:

'_exptl_crystal_density_meas' value 'none' was changed to '?' - the
value is perceived as not measured.

Automatic conversion script
Id: cif_fix_values 3008 2015-01-20 13:52:24Z robertas 
;
_cod_original_sg_symbol_H-M 'P 21/n'
_cod_database_code 4068654

loop_
_symmetry_equiv_pos_as_xyz
'x, y, z'
'-x+1/2, y+1/2, -z+1/2'
'-x, -y, -z'
'x-1/2, -y-1/2, z-1/2'

loop_
_atom_site_label
_atom_site_type_symbol
_atom_site_fract_x
_atom_site_fract_y
_atom_site_fract_z
_atom_site_U_iso_or_equiv
_atom_site_adp_type
_atom_site_occupancy
_atom_site_symmetry_multiplicity
_atom_site_calc_flag
_atom_site_refinement_flags
P1 P 0.73103(4) 0.616822(15) 0.35010(3) 0.01752(11) Uani 1 1 d .
N2 N 0.74211(14) 0.65802(5) 0.45423(8) 0.0204(3) Uani 1 1 d .
C3 C 0.81708(19) 0.62886(6) 0.53439(11) 0.0275(4) Uani 1 1 d .
H3A H 0.7735 0.6376 0.5977 0.033 Uiso 1 1 calc R
H3B H 0.9133 0.6425 0.5364 0.033 Uiso 1 1 calc R
C4 C 0.80933(18) 0.56321(6) 0.51170(10) 0.0262(4) Uani 1 1 d .
H4A H 0.8864 0.5414 0.5418 0.031 Uiso 1 1 calc R
H4B H 0.7222 0.5459 0.5351 0.031 Uiso 1 1 calc R
N5 N 0.81754(13) 0.56091(5) 0.40525(8) 0.0207(3) Uani 1 1 d .
C6 C 0.71817(16) 0.72069(6) 0.46266(10) 0.0193(3) Uani 1 1 d .
C7 C 0.78949(16) 0.76169(6) 0.40440(10) 0.0208(3) Uani 1 1 d .
C8 C 0.76317(17) 0.82238(6) 0.41638(11) 0.0246(4) Uani 1 1 d .
H8 H 0.8083 0.8500 0.3752 0.030 Uiso 1 1 calc R
C9 C 0.67360(18) 0.84375(6) 0.48615(11) 0.0266(4) Uani 1 1 d .
C10 C 0.60601(18) 0.80226(6) 0.54364(11) 0.0273(4) Uani 1 1 d .
H10 H 0.5444 0.8160 0.5920 0.033 Uiso 1 1 calc R
C11 C 0.62558(17) 0.74131(6) 0.53281(11) 0.0240(3) Uani 1 1 d .
C12 C 0.5447(2) 0.69895(7) 0.59567(12) 0.0340(4) Uani 1 1 d .
H12A H 0.5930 0.6927 0.6572 0.051 Uiso 1 1 calc R
H12B H 0.5345 0.6608 0.5620 0.051 Uiso 1 1 calc R
H12C H 0.4542 0.7159 0.6086 0.051 Uiso 1 1 calc R
C13 C 0.6539(2) 0.91003(7) 0.50009(13) 0.0389(5) Uani 1 1 d .
H13A H 0.7300 0.9261 0.5382 0.058 Uiso 1 1 calc R
H13B H 0.5678 0.9172 0.5345 0.058 Uiso 1 1 calc R
H13C H 0.6512 0.9297 0.4366 0.058 Uiso 1 1 calc R
C14 C 0.89898(18) 0.74233(7) 0.33457(12) 0.0295(4) Uani 1 1 d .
H14A H 0.8566 0.7236 0.2778 0.044 Uiso 1 1 calc R
H14B H 0.9597 0.7137 0.3666 0.044 Uiso 1 1 calc R
H14C H 0.9520 0.7771 0.3138 0.044 Uiso 1 1 calc R
C15 C 0.88389(16) 0.51326(6) 0.35563(10) 0.0190(3) Uani 1 1 d .
C16 C 0.84290(17) 0.45386(6) 0.37035(11) 0.0232(3) Uani 1 1 d .
C17 C 0.91096(17) 0.40921(6) 0.31978(11) 0.0246(4) Uani 1 1 d .
H17 H 0.8830 0.3691 0.3291 0.030 Uiso 1 1 calc R
C18 C 1.01767(17) 0.42057(6) 0.25640(10) 0.0238(4) Uani 1 1 d .
C19 C 1.05642(17) 0.47946(6) 0.24392(10) 0.0233(3) Uani 1 1 d .
H19 H 1.1288 0.4883 0.2003 0.028 Uiso 1 1 calc R
C20 C 0.99313(16) 0.52610(6) 0.29294(10) 0.0202(3) Uani 1 1 d .
C21 C 1.04779(18) 0.58848(6) 0.28129(12) 0.0308(4) Uani 1 1 d .
H21A H 1.1411 0.5868 0.2556 0.046 Uiso 1 1 calc R
H21B H 1.0483 0.6085 0.3445 0.046 Uiso 1 1 calc R
H21C H 0.9894 0.6107 0.2362 0.046 Uiso 1 1 calc R
C22 C 1.0905(2) 0.37059(7) 0.20476(12) 0.0326(4) Uani 1 1 d .
H22A H 1.0935 0.3355 0.2470 0.049 Uiso 1 1 calc R
H22B H 1.1840 0.3830 0.1890 0.049 Uiso 1 1 calc R
H22C H 1.0415 0.3608 0.1448 0.049 Uiso 1 1 calc R
C23 C 0.72799(19) 0.43816(7) 0.43847(14) 0.0366(4) Uani 1 1 d .
H23A H 0.6940 0.3982 0.4231 0.055 Uiso 1 1 calc R
H23B H 0.6537 0.4671 0.4311 0.055 Uiso 1 1 calc R
H23C H 0.7615 0.4390 0.5055 0.055 Uiso 1 1 calc R
P2 P 0.50279(4) 0.585348(16) 0.33974(3) 0.02367(11) Uani 1 1 d .
C24 C 0.54690(17) 0.55387(6) 0.22293(11) 0.0241(3) Uani 1 1 d .
C25 C 0.54641(18) 0.59674(7) 0.15268(11) 0.0278(4) Uani 1 1 d .
C26 C 0.50429(18) 0.65544(6) 0.18745(12) 0.0284(4) Uani 1 1 d .
C27 C 0.47398(17) 0.65670(6) 0.28397(12) 0.0261(4) Uani 1 1 d .
C28 C 0.57719(18) 0.48889(6) 0.20754(12) 0.0293(4) Uani 1 1 d .
H28A H 0.6546 0.4772 0.2498 0.035 Uiso 1 1 calc R
H28B H 0.6057 0.4827 0.1393 0.035 Uiso 1 1 calc R
C29 C 0.4560(2) 0.44897(7) 0.22926(16) 0.0473(5) Uani 1 1 d .
H29A H 0.4816 0.4074 0.2181 0.071 Uiso 1 1 calc R
H29B H 0.3797 0.4596 0.1866 0.071 Uiso 1 1 calc R
H29C H 0.4284 0.4542 0.2971 0.071 Uiso 1 1 calc R
C30 C 0.5909(2) 0.58492(8) 0.04919(12) 0.0436(5) Uani 1 1 d .
H30A H 0.5593 0.6180 0.0072 0.052 Uiso 1 1 calc R
H30B H 0.5470 0.5478 0.0259 0.052 Uiso 1 1 calc R
C31 C 0.7466(2) 0.57883(8) 0.04009(14) 0.0482(5) Uani 1 1 d .
H31A H 0.7708 0.5714 -0.0279 0.072 Uiso 1 1 calc R
H31B H 0.7780 0.5455 0.0802 0.072 Uiso 1 1 calc R
H31C H 0.7904 0.6157 0.0621 0.072 Uiso 1 1 calc R
C32 C 0.4968(2) 0.70966(7) 0.12270(13) 0.0405(5) Uani 1 1 d .
H32A H 0.4339 0.7390 0.1522 0.049 Uiso 1 1 calc R
H32B H 0.4583 0.6979 0.0591 0.049 Uiso 1 1 calc R
C33 C 0.6358(2) 0.73918(7) 0.10640(14) 0.0454(5) Uani 1 1 d .
H33A H 0.6246 0.7739 0.0641 0.068 Uiso 1 1 calc R
H33B H 0.6981 0.7107 0.0757 0.068 Uiso 1 1 calc R
H33C H 0.6737 0.7518 0.1689 0.068 Uiso 1 1 calc R
C34 C 0.42220(18) 0.70967(7) 0.34083(13) 0.0317(4) Uani 1 1 d .
H34A H 0.4717 0.7458 0.3193 0.038 Uiso 1 1 calc R
H34B H 0.4427 0.7035 0.4105 0.038 Uiso 1 1 calc R
C35 C 0.26987(19) 0.71978(7) 0.32881(14) 0.0386(4) Uani 1 1 d .
H35A H 0.2420 0.7544 0.3674 0.058 Uiso 1 1 calc R
H35B H 0.2200 0.6845 0.3511 0.058 Uiso 1 1 calc R
H35C H 0.2491 0.7270 0.2602 0.058 Uiso 1 1 calc R

loop_
_atom_site_aniso_label
_atom_site_aniso_U_11
_atom_site_aniso_U_22
_atom_site_aniso_U_33
_atom_site_aniso_U_23
_atom_site_aniso_U_13
_atom_site_aniso_U_12
P1 0.0162(2) 0.01912(19) 0.01729(19) 0.00144(13) -0.00047(15) 0.00098(15)
N2 0.0219(8) 0.0216(6) 0.0177(6) 0.0006(4) -0.0035(6) 0.0020(5)
C3 0.0317(11) 0.0317(8) 0.0191(7) 0.0019(6) -0.0067(7) 0.0048(7)
C4 0.0310(10) 0.0286(8) 0.0188(7) 0.0047(6) -0.0019(7) 0.0046(7)
N5 0.0197(8) 0.0244(6) 0.0181(6) 0.0036(5) 0.0011(5) 0.0054(5)
C6 0.0181(9) 0.0211(7) 0.0185(7) -0.0012(5) -0.0053(6) -0.0006(6)
C7 0.0155(8) 0.0276(7) 0.0192(7) 0.0006(6) -0.0040(6) -0.0012(6)
C8 0.0220(9) 0.0260(8) 0.0259(8) 0.0031(6) -0.0061(7) -0.0044(7)
C9 0.0261(10) 0.0259(8) 0.0278(8) -0.0025(6) -0.0063(7) -0.0001(7)
C10 0.0283(10) 0.0284(8) 0.0251(8) -0.0056(6) 0.0013(7) 0.0002(7)
C11 0.0229(9) 0.0278(8) 0.0214(8) -0.0016(6) -0.0002(7) -0.0022(7)
C12 0.0379(12) 0.0326(9) 0.0316(9) -0.0019(7) 0.0120(8) -0.0021(8)
C13 0.0440(13) 0.0264(8) 0.0462(11) -0.0045(7) 0.0028(9) 0.0006(8)
C14 0.0254(10) 0.0304(8) 0.0328(9) 0.0026(6) 0.0054(8) -0.0026(7)
C15 0.0167(8) 0.0202(7) 0.0202(7) 0.0017(5) -0.0038(6) 0.0024(6)
C16 0.0188(9) 0.0234(7) 0.0274(8) 0.0060(6) -0.0030(7) -0.0013(6)
C17 0.0262(10) 0.0167(7) 0.0310(8) 0.0036(6) -0.0078(7) -0.0020(6)
C18 0.0265(10) 0.0212(7) 0.0236(8) -0.0016(6) -0.0073(7) 0.0029(6)
C19 0.0235(9) 0.0242(7) 0.0221(8) 0.0013(6) 0.0023(7) 0.0003(7)
C20 0.0188(9) 0.0195(7) 0.0224(7) 0.0008(5) -0.0012(6) 0.0007(6)
C21 0.0268(10) 0.0228(8) 0.0427(10) -0.0006(7) 0.0121(8) -0.0023(7)
C22 0.0426(12) 0.0236(8) 0.0317(9) -0.0046(6) -0.0024(8) 0.0036(8)
C23 0.0291(11) 0.0284(8) 0.0522(11) 0.0080(7) 0.0098(9) -0.0052(8)
P2 0.0181(2) 0.0228(2) 0.0301(2) -0.00082(15) 0.00097(18) -0.00043(16)
C24 0.0167(9) 0.0251(8) 0.0305(8) -0.0033(6) -0.0041(7) -0.0016(6)
C25 0.0254(10) 0.0311(8) 0.0268(8) -0.0021(6) -0.0107(7) -0.0041(7)
C26 0.0232(10) 0.0256(8) 0.0364(9) 0.0019(6) -0.0151(8) -0.0008(7)
C27 0.0159(9) 0.0228(8) 0.0394(9) -0.0012(6) -0.0082(7) 0.0012(6)
C28 0.0271(10) 0.0253(8) 0.0356(9) -0.0058(6) -0.0046(8) -0.0003(7)
C29 0.0448(14) 0.0248(9) 0.0722(14) -0.0093(8) 0.0166(11) -0.0068(8)
C30 0.0604(16) 0.0441(10) 0.0264(9) -0.0026(7) -0.0095(9) -0.0089(10)
C31 0.0630(16) 0.0437(11) 0.0378(11) -0.0059(8) 0.0172(11) -0.0052(10)
C32 0.0502(14) 0.0326(9) 0.0388(10) 0.0044(7) -0.0201(9) 0.0016(9)
C33 0.0623(15) 0.0269(9) 0.0470(11) 0.0093(8) 0.0026(10) 0.0004(9)
C34 0.0205(10) 0.0248(8) 0.0499(10) -0.0074(7) -0.0059(8) 0.0025(7)
C35 0.0214(10) 0.0322(9) 0.0622(12) -0.0093(8) -0.0027(9) 0.0010(8)

loop_
_atom_type_symbol
_atom_type_description
_atom_type_scat_dispersion_real
_atom_type_scat_dispersion_imag
_atom_type_scat_source
C C 0.0033 0.0016 'International Tables Vol C Tables 4.2.6.8 and 6.1.1.4'
H H 0.0000 0.0000 'International Tables Vol C Tables 4.2.6.8 and 6.1.1.4'
N N 0.0061 0.0033 'International Tables Vol C Tables 4.2.6.8 and 6.1.1.4'
P P 0.1023 0.0942 'International Tables Vol C Tables 4.2.6.8 and 6.1.1.4'

loop_
_geom_angle_atom_site_label_1
_geom_angle_atom_site_label_2
_geom_angle_atom_site_label_3
_geom_angle
N5 P1 N2 89.63(6)
N5 P1 P2 106.21(5)
N2 P1 P2 105.91(5)
C6 N2 C3 117.13(11)
C6 N2 P1 126.14(9)
C3 N2 P1 114.70(9)
N2 C3 C4 104.67(12)
N2 C3 H3A 110.8
C4 C3 H3A 110.8
N2 C3 H3B 110.8
C4 C3 H3B 110.8
H3A C3 H3B 108.9
N5 C4 C3 103.77(11)
N5 C4 H4A 111.0
C3 C4 H4A 111.0
N5 C4 H4B 111.0
C3 C4 H4B 111.0
H4A C4 H4B 109.0
C15 N5 C4 121.97(11)
C15 N5 P1 124.67(9)
C4 N5 P1 113.20(9)
C11 C6 C7 119.80(12)
C11 C6 N2 119.08(12)
C7 C6 N2 121.08(13)
C8 C7 C6 118.68(14)
C8 C7 C14 119.27(13)
C6 C7 C14 121.93(13)
C9 C8 C7 122.43(14)
C9 C8 H8 118.8
C7 C8 H8 118.8
C8 C9 C10 117.61(14)
C8 C9 C13 120.59(14)
C10 C9 C13 121.79(15)
C9 C10 C11 122.24(15)
C9 C10 H10 118.9
C11 C10 H10 118.9
C10 C11 C6 119.20(14)
C10 C11 C12 119.13(14)
C6 C11 C12 121.67(13)
C11 C12 H12A 109.5
C11 C12 H12B 109.5
H12A C12 H12B 109.5
C11 C12 H12C 109.5
H12A C12 H12C 109.5
H12B C12 H12C 109.5
C9 C13 H13A 109.5
C9 C13 H13B 109.5
H13A C13 H13B 109.5
C9 C13 H13C 109.5
H13A C13 H13C 109.5
H13B C13 H13C 109.5
C7 C14 H14A 109.5
C7 C14 H14B 109.5
H14A C14 H14B 109.5
C7 C14 H14C 109.5
H14A C14 H14C 109.5
H14B C14 H14C 109.5
C20 C15 C16 120.01(13)
C20 C15 N5 119.15(12)
C16 C15 N5 120.83(13)
C17 C16 C15 118.35(14)
C17 C16 C23 120.03(13)
C15 C16 C23 121.62(14)
C18 C17 C16 122.95(13)
C18 C17 H17 118.5
C16 C17 H17 118.5
C17 C18 C19 117.39(13)
C17 C18 C22 121.10(13)
C19 C18 C22 121.49(15)
C18 C19 C20 122.43(15)
C18 C19 H19 118.8
C20 C19 H19 118.8
C19 C20 C15 118.85(13)
C19 C20 C21 119.33(14)
C15 C20 C21 121.75(13)
C20 C21 H21A 109.5
C20 C21 H21B 109.5
H21A C21 H21B 109.5
C20 C21 H21C 109.5
H21A C21 H21C 109.5
H21B C21 H21C 109.5
C18 C22 H22A 109.5
C18 C22 H22B 109.5
H22A C22 H22B 109.5
C18 C22 H22C 109.5
H22A C22 H22C 109.5
H22B C22 H22C 109.5
C16 C23 H23A 109.5
C16 C23 H23B 109.5
H23A C23 H23B 109.5
C16 C23 H23C 109.5
H23A C23 H23C 109.5
H23B C23 H23C 109.5
C27 P2 C24 90.34(7)
C27 P2 P1 84.64(5)
C24 P2 P1 86.83(5)
C25 C24 C28 125.82(14)
C25 C24 P2 110.71(11)
C28 C24 P2 123.46(11)
C24 C25 C26 113.89(14)
C24 C25 C30 122.86(15)
C26 C25 C30 123.21(14)
C27 C26 C25 113.57(13)
C27 C26 C32 123.25(15)
C25 C26 C32 123.18(15)
C26 C27 C34 126.51(14)
C26 C27 P2 111.33(11)
C34 C27 P2 122.15(12)
C24 C28 C29 113.08(14)
C24 C28 H28A 109.0
C29 C28 H28A 109.0
C24 C28 H28B 109.0
C29 C28 H28B 109.0
H28A C28 H28B 107.8
C28 C29 H29A 109.5
C28 C29 H29B 109.5
H29A C29 H29B 109.5
C28 C29 H29C 109.5
H29A C29 H29C 109.5
H29B C29 H29C 109.5
C25 C30 C31 112.21(16)
C25 C30 H30A 109.2
C31 C30 H30A 109.2
C25 C30 H30B 109.2
C31 C30 H30B 109.2
H30A C30 H30B 107.9
C30 C31 H31A 109.5
C30 C31 H31B 109.5
H31A C31 H31B 109.5
C30 C31 H31C 109.5
H31A C31 H31C 109.5
H31B C31 H31C 109.5
C26 C32 C33 113.14(16)
C26 C32 H32A 108.9
C33 C32 H32A 108.9
C26 C32 H32B 108.9
C33 C32 H32B 108.9
H32A C32 H32B 107.8
C32 C33 H33A 109.5
C32 C33 H33B 109.5
H33A C33 H33B 109.5
C32 C33 H33C 109.5
H33A C33 H33C 109.5
H33B C33 H33C 109.5
C27 C34 C35 113.00(14)
C27 C34 H34A 109.0
C35 C34 H34A 109.0
C27 C34 H34B 109.0
C35 C34 H34B 109.0
H34A C34 H34B 107.8
C34 C35 H35A 109.5
C34 C35 H35B 109.5
H35A C35 H35B 109.5
C34 C35 H35C 109.5
H35A C35 H35C 109.5
H35B C35 H35C 109.5

loop_
_geom_bond_atom_site_label_1
_geom_bond_atom_site_label_2
_geom_bond_distance
P1 N5 1.6940(12)
P1 N2 1.7100(12)
P1 P2 2.3463(6)
N2 C6 1.4318(17)
N2 C3 1.4783(18)
C3 C4 1.509(2)
C3 H3A 0.9900
C3 H3B 0.9900
C4 N5 1.4690(17)
C4 H4A 0.9900
C4 H4B 0.9900
N5 C15 1.4263(18)
C6 C11 1.403(2)
C6 C7 1.407(2)
C7 C8 1.397(2)
C7 C14 1.504(2)
C8 C9 1.386(2)
C8 H8 0.9500
C9 C10 1.390(2)
C9 C13 1.513(2)
C10 C11 1.391(2)
C10 H10 0.9500
C11 C12 1.510(2)
C12 H12A 0.9800
C12 H12B 0.9800
C12 H12C 0.9800
C13 H13A 0.9800
C13 H13B 0.9800
C13 H13C 0.9800
C14 H14A 0.9800
C14 H14B 0.9800
C14 H14C 0.9800
C15 C20 1.404(2)
C15 C16 1.4079(19)
C16 C17 1.391(2)
C16 C23 1.506(2)
C17 C18 1.384(2)
C17 H17 0.9500
C18 C19 1.387(2)
C18 C22 1.508(2)
C19 C20 1.392(2)
C19 H19 0.9500
C20 C21 1.508(2)
C21 H21A 0.9800
C21 H21B 0.9800
C21 H21C 0.9800
C22 H22A 0.9800
C22 H22B 0.9800
C22 H22C 0.9800
C23 H23A 0.9800
C23 H23B 0.9800
C23 H23C 0.9800
P2 C27 1.7996(15)
P2 C24 1.8095(16)
C24 C25 1.365(2)
C24 C28 1.504(2)
C25 C26 1.462(2)
C25 C30 1.514(2)
C26 C27 1.362(2)
C26 C32 1.511(2)
C27 C34 1.512(2)
C28 C29 1.516(2)
C28 H28A 0.9900
C28 H28B 0.9900
C29 H29A 0.9800
C29 H29B 0.9800
C29 H29C 0.9800
C30 C31 1.535(3)
C30 H30A 0.9900
C30 H30B 0.9900
C31 H31A 0.9800
C31 H31B 0.9800
C31 H31C 0.9800
C32 C33 1.529(3)
C32 H32A 0.9900
C32 H32B 0.9900
C33 H33A 0.9800
C33 H33B 0.9800
C33 H33C 0.9800
C34 C35 1.517(2)
C34 H34A 0.9900
C34 H34B 0.9900
C35 H35A 0.9800
C35 H35B 0.9800
C35 H35C 0.9800

loop_
_geom_torsion_atom_site_label_1
_geom_torsion_atom_site_label_2
_geom_torsion_atom_site_label_3
_geom_torsion_atom_site_label_4
_geom_torsion
N5 P1 N2 C6 164.42(13)
P2 P1 N2 C6 -88.81(12)
N5 P1 N2 C3 1.19(12)
P2 P1 N2 C3 107.96(11)
C6 N2 C3 C4 172.57(13)
P1 N2 C3 C4 -22.61(16)
N2 C3 C4 N5 35.73(17)
C3 C4 N5 C15 146.05(14)
C3 C4 N5 P1 -38.34(16)
N2 P1 N5 C15 -162.14(13)
P2 P1 N5 C15 91.39(12)
N2 P1 N5 C4 22.39(11)
P2 P1 N5 C4 -84.08(11)
C3 N2 C6 C11 -69.74(19)
P1 N2 C6 C11 127.39(13)
C3 N2 C6 C7 107.92(16)
P1 N2 C6 C7 -54.95(19)
C11 C6 C7 C8 -1.7(2)
N2 C6 C7 C8 -179.32(13)
C11 C6 C7 C14 174.35(15)
N2 C6 C7 C14 -3.3(2)
C6 C7 C8 C9 2.7(2)
C14 C7 C8 C9 -173.48(15)
C7 C8 C9 C10 -1.8(2)
C7 C8 C9 C13 176.72(16)
C8 C9 C10 C11 -0.1(2)
C13 C9 C10 C11 -178.60(16)
C9 C10 C11 C6 1.0(2)
C9 C10 C11 C12 -177.89(16)
C7 C6 C11 C10 -0.1(2)
N2 C6 C11 C10 177.59(14)
C7 C6 C11 C12 178.81(15)
N2 C6 C11 C12 -3.5(2)
C4 N5 C15 C20 -121.79(16)
P1 N5 C15 C20 63.12(18)
C4 N5 C15 C16 56.9(2)
P1 N5 C15 C16 -118.16(14)
C20 C15 C16 C17 -1.5(2)
N5 C15 C16 C17 179.79(13)
C20 C15 C16 C23 178.80(15)
N5 C15 C16 C23 0.1(2)
C15 C16 C17 C18 0.5(2)
C23 C16 C17 C18 -179.75(16)
C16 C17 C18 C19 -0.1(2)
C16 C17 C18 C22 178.65(15)
C17 C18 C19 C20 0.6(2)
C22 C18 C19 C20 -178.14(15)
C18 C19 C20 C15 -1.5(2)
C18 C19 C20 C21 175.46(15)
C16 C15 C20 C19 2.0(2)
N5 C15 C20 C19 -179.29(13)
C16 C15 C20 C21 -174.96(15)
N5 C15 C20 C21 3.8(2)
N5 P1 P2 C27 179.05(7)
N2 P1 P2 C27 84.70(7)
N5 P1 P2 C24 -90.31(6)
N2 P1 P2 C24 175.34(6)
C27 P2 C24 C25 3.65(13)
P1 P2 C24 C25 -80.96(12)
C27 P2 C24 C28 -175.44(14)
P1 P2 C24 C28 99.95(13)
C28 C24 C25 C26 176.05(15)
P2 C24 C25 C26 -3.01(19)
C28 C24 C25 C30 -6.2(3)
P2 C24 C25 C30 174.71(14)
C24 C25 C26 C27 0.4(2)
C30 C25 C26 C27 -177.33(17)
C24 C25 C26 C32 179.67(16)
C30 C25 C26 C32 2.0(3)
C25 C26 C27 C34 -177.39(15)
C32 C26 C27 C34 3.3(3)
C25 C26 C27 P2 2.45(19)
C32 C26 C27 P2 -176.83(14)
C24 P2 C27 C26 -3.45(13)
P1 P2 C27 C26 83.33(12)
C24 P2 C27 C34 176.40(14)
P1 P2 C27 C34 -96.82(13)
C25 C24 C28 C29 -115.8(2)
P2 C24 C28 C29 63.1(2)
C24 C25 C30 C31 -74.1(2)
C26 C25 C30 C31 103.44(19)
C27 C26 C32 C33 98.4(2)
C25 C26 C32 C33 -80.8(2)
C26 C27 C34 C35 80.5(2)
P2 C27 C34 C35 -99.30(17)

loop_
_cod_related_entry_id
_cod_related_entry_database
_cod_related_entry_code
1 ChemSpider 30659724
